data_7101063
loop_
_publ_author_name
'Jonathan Steed'
'Kirsty Anderson'
'Andres E. Goeta'
'Kirsty S. B. Hancock'

_publ_section_title
;
Unusual variations in the incidence of Z'>1 in
oxo-anion structures
;
_journal_name_full 'Chemical Communications'
_journal_paper_doi 10.1039/b602492k
_journal_year 2006
_chemical_formula_moiety ' C6 H10 N2, 2(Br)'
_chemical_formula_sum 'C6 H10 Br2 N2'
_chemical_formula_weight 269.98
_space_group_IT_number 14
_symmetry_cell_setting monoclinic
_symmetry_space_group_name_Hall '-P 2ybc'
_symmetry_space_group_name_H-M 'P 1 21/c 1'
_cell_angle_alpha 90.00
_cell_angle_beta 110.351(6)
_cell_angle_gamma 90.00
_cell_formula_units_Z 4
_cell_length_a 13.5054(10)
_cell_length_b 7.4498(10)
_cell_length_c 9.418(8)
_cell_measurement_temperature 100(2)
_cell_volume 888.5(8)
_diffrn_ambient_temperature 100(2)
_exptl_crystal_density_diffrn 2.018
_cod_depositor_comments
;
The following automatic conversions were performed:
'_symmetry_cell_setting' value 'Monoclinic' changed to 'monoclinic'
according to '/home/saulius/struct/CIF-dictionaries/cif_core.dic'
dictionary named 'cif_core.dic' version 2.4.1 from 2010-06-29.

Automatic conversion script
Id: cif_fix_enum 1527 2010-12-29 10:47:43Z saulius 
;
_cod_original_sg_symbol_H-M 'P 21/c'
_cod_database_code 7101063

loop_
_symmetry_equiv_pos_as_xyz
'x, y, z'
'-x, y+1/2, -z+1/2'
'-x, -y, -z'
'x, -y-1/2, z-1/2'

loop_
_atom_site_label
_atom_site_type_symbol
_atom_site_fract_x
_atom_site_fract_y
_atom_site_fract_z
_atom_site_U_iso_or_equiv
_atom_site_adp_type
_atom_site_occupancy
_atom_site_symmetry_multiplicity
_atom_site_calc_flag
_atom_site_refinement_flags
_atom_site_disorder_assembly
_atom_site_disorder_group
Br1 Br 0.52910(12) 0.2304(3) -0.6107(2) 0.0095(6) Uani 1 1 d . . .
Br2 Br 0.73623(12) -0.2331(3) -0.5082(2) 0.0099(6) Uani 1 1 d . . .
C1 C 0.7702(11) 0.182(2) -0.237(2) 0.000(3) Uiso 1 1 d . . .
C2 C 0.7650(13) 0.369(3) -0.247(3) 0.008(4) Uiso 1 1 d . . .
C4 C 0.9566(14) 0.350(3) -0.156(3) 0.015(5) Uani 1 1 d . . .
H4 H 1.0208 0.4150 -0.1340 0.017 Uiso 1 1 calc R . .
C5 C 0.9585(14) 0.166(3) -0.139(3) 0.012(4) Uiso 1 1 d . . .
H5 H 1.0242 0.1064 -0.0963 0.014 Uiso 1 1 calc R . .
N2 N 0.6682(12) 0.451(3) -0.312(3) 0.018(5) Uani 1 1 d . . .
H2A H 0.6199 0.3695 -0.3665 0.027 Uiso 1 1 calc R . .
H2B H 0.6739 0.5410 -0.3745 0.027 Uiso 1 1 calc R . .
H2C H 0.6470 0.4983 -0.2382 0.027 Uiso 1 1 calc R . .
N1 N 0.6696(11) 0.057(2) -0.273(2) 0.010(3) Uiso 1 1 d . . .
H1A H 0.6137 0.1226 -0.2705 0.015 Uiso 1 1 calc R . .
H1B H 0.6833 -0.0324 -0.2028 0.015 Uiso 1 1 calc R . .
H1C H 0.6542 0.0073 -0.3669 0.015 Uiso 1 1 calc R . .
C6 C 0.8627(13) 0.065(3) -0.184(3) 0.013(5) Uani 1 1 d . . .
H6 H 0.8596 -0.0620 -0.1798 0.016 Uiso 1 1 calc R . .
C3 C 0.8616(14) 0.439(3) -0.205(3) 0.012(4) Uiso 1 1 d . . .
H3 H 0.8652 0.5657 -0.2095 0.015 Uiso 1 1 calc R . .

loop_
_atom_site_aniso_label
_atom_site_aniso_U_11
_atom_site_aniso_U_22
_atom_site_aniso_U_33
_atom_site_aniso_U_23
_atom_site_aniso_U_13
_atom_site_aniso_U_12
Br1 0.0039(9) 0.0152(11) 0.0088(13) 0.0035(8) 0.0012(6) 0.0057(6)
Br2 0.0075(9) 0.0139(11) 0.0077(13) -0.0028(8) 0.0018(6) -0.0066(6)
C4 0.005(8) 0.018(12) 0.024(15) -0.008(10) 0.010(7) -0.004(7)
N2 0.007(7) 0.028(11) 0.020(14) 0.009(8) 0.006(7) -0.002(6)
C6 0.012(9) 0.006(11) 0.018(16) 0.002(8) 0.001(7) 0.002(6)

loop_
_geom_bond_atom_site_label_1
_geom_bond_atom_site_label_2
_geom_bond_distance
_geom_bond_site_symmetry_2
_geom_bond_publ_flag
C1 C2 1.39(3) . ?
C1 C6 1.46(2) . ?
C1 N1 1.59(2) . ?
C2 C3 1.33(3) . ?
C2 N2 1.38(2) . ?
C4 C3 1.37(3) . ?
C4 C5 1.38(3) . ?
C5 C6 1.43(3) . ?

loop_
_cod_related_entry_id
_cod_related_entry_database
_cod_related_entry_code
1 ChemSpider 21150094
